data_7040699
loop_
_publ_author_name
'Mandal, Leena'
'Majumder, Samit'
'Mohanta, Sasankasekhar'

_publ_section_title
;
 Syntheses, crystal structures and steady state and time-resolved
 fluorescence properties of a PET based macrocycle and its dinuclear
 Zn(II)/Cd(II)/Hg(II) complexes.
;
_journal_issue 43
_journal_name_full 'Dalton transactions (Cambridge, England : 2003)'
_journal_page_first 17365
_journal_page_last 17381
_journal_paper_doi 10.1039/c6dt02631a
_journal_volume 45
_journal_year 2016
_chemical_formula_moiety 'C30 H46 Cl2 N4 O2 Zn2, 2(C H4 O)'
_chemical_formula_sum 'C32 H54 Cl2 N4 O4 Zn2'
_chemical_formula_weight 760.43
_space_group_crystal_system triclinic
_space_group_IT_number 2
_space_group_name_Hall '-P 1'
_space_group_name_H-M_alt 'P -1'
_symmetry_space_group_name_Hall '-P 1'
_symmetry_space_group_name_H-M 'P -1'
_atom_sites_solution_hydrogens mixed
_audit_creation_method SHELXL-2014/7
_audit_update_record
;
2016-09-21 deposited with the CCDC.
2016-09-21 downloaded from the CCDC.
;
_cell_angle_alpha 70.153(9)
_cell_angle_beta 73.594(9)
_cell_angle_gamma 73.815(9)
_cell_formula_units_Z 1
_cell_length_a 8.0099(17)
_cell_length_b 9.963(2)
_cell_length_c 12.498(3)
_cell_measurement_reflns_used 3920
_cell_measurement_temperature 296(2)
_cell_measurement_theta_max 27.00
_cell_measurement_theta_min 2.42
_cell_volume 881.3(3)
_computing_cell_refinement 'Bruker SAINT'
_computing_data_collection 'Bruker APEX2'
_computing_data_reduction 'Bruker SAINT'
_computing_molecular_graphics 'Bruker SHELXTL'
_computing_publication_material 'Bruker SHELXTL'
_computing_structure_refinement 'SHELXL-2014/7 (Sheldrick, 2014)'
_computing_structure_solution 'SHELXS-97 (Sheldrick, 2008)'
_diffrn_ambient_temperature 296(2)
_diffrn_measured_fraction_theta_full 0.989
_diffrn_measured_fraction_theta_max 0.983
_diffrn_measurement_device_type 'Bruker APEX-II CCD'
_diffrn_measurement_method '\f and \w scans'
_diffrn_radiation_type MoK\a
_diffrn_radiation_wavelength 0.71073
_diffrn_reflns_av_R_equivalents 0.0273
_diffrn_reflns_av_unetI/netI 0.0346
_diffrn_reflns_Laue_measured_fraction_full 0.989
_diffrn_reflns_Laue_measured_fraction_max 0.983
_diffrn_reflns_limit_h_max 9
_diffrn_reflns_limit_h_min -10
_diffrn_reflns_limit_k_max 12
_diffrn_reflns_limit_k_min -12
_diffrn_reflns_limit_l_max 15
_diffrn_reflns_limit_l_min -15
_diffrn_reflns_number 9982
_diffrn_reflns_point_group_measured_fraction_full 0.989
_diffrn_reflns_point_group_measured_fraction_max 0.983
_diffrn_reflns_theta_full 25.242
_diffrn_reflns_theta_max 26.998
_diffrn_reflns_theta_min 1.771
_exptl_absorpt_coefficient_mu 1.553
_exptl_absorpt_correction_T_max 0.767
_exptl_absorpt_correction_T_min 0.726
_exptl_absorpt_correction_type multi-scan
_exptl_absorpt_process_details SADABS
_exptl_crystal_colour white
_exptl_crystal_density_diffrn 1.433
_exptl_crystal_description block
_exptl_crystal_F_000 400
_exptl_crystal_size_max 0.220
_exptl_crystal_size_mid 0.200
_exptl_crystal_size_min 0.180
_refine_diff_density_max 0.573
_refine_diff_density_min -0.424
_refine_diff_density_rms 0.076
_refine_ls_extinction_method none
_refine_ls_goodness_of_fit_ref 1.084
_refine_ls_hydrogen_treatment mixed
_refine_ls_matrix_type full
_refine_ls_number_parameters 212
_refine_ls_number_reflns 3775
_refine_ls_number_restraints 0
_refine_ls_restrained_S_all 1.084
_refine_ls_R_factor_all 0.0436
_refine_ls_R_factor_gt 0.0352
_refine_ls_shift/su_max 0.001
_refine_ls_shift/su_mean 0.000
_refine_ls_structure_factor_coef Fsqd
_refine_ls_weighting_details 'w=1/[\s^2^(Fo^2^)+(0.0750P)^2^] where P=(Fo^2^+2Fc^2^)/3'
_refine_ls_weighting_scheme calc
_refine_ls_wR_factor_gt 0.1023
_refine_ls_wR_factor_ref 0.1132
_reflns_Friedel_coverage 0.000
_reflns_number_gt 3227
_reflns_number_total 3775
_reflns_threshold_expression 'I > 2\s(I)'
_cod_data_source_file c6dt02631a2.cif
_cod_data_source_block CCDC1487977
_cod_depositor_comments 'Adding full bibliography for 7040698--7040701.cif.'
_cod_database_code 7040699
_shelx_shelxl_version_number 2014/7
_shelx_space_group_comment
;
The symmetry employed for this shelxl refinement is uniquely defined
by the following loop, which should always be used as a source of
symmetry information in preference to the above space-group names.
They are only intended as comments.
;
_shelx_estimated_absorpt_t_min 0.726
_shelx_estimated_absorpt_t_max 0.767

loop_
_space_group_symop_operation_xyz
'x, y, z'
'-x, -y, -z'

loop_
_atom_site_label
_atom_site_type_symbol
_atom_site_fract_x
_atom_site_fract_y
_atom_site_fract_z
_atom_site_U_iso_or_equiv
_atom_site_adp_type
_atom_site_occupancy
_atom_site_site_symmetry_order
_atom_site_calc_flag
_atom_site_refinement_flags_posn
_atom_site_refinement_flags_adp
C1 C 0.3860(3) 0.2802(2) 0.6698(2) 0.0294(5) Uani 1 1 d . .
C2 C 0.3453(3) 0.1659(3) 0.6471(2) 0.0315(5) Uani 1 1 d . .
C3 C 0.3106(4) 0.0413(3) 0.7374(3) 0.0387(6) Uani 1 1 d . .
H3 H 0.2826 -0.0329 0.7206 0.046 Uiso 1 1 calc R U
C4 C 0.3165(4) 0.0246(3) 0.8505(3) 0.0383(6) Uani 1 1 d . .
C5 C 0.3523(4) 0.1394(3) 0.8730(2) 0.0378(6) Uani 1 1 d . .
H5 H 0.3538 0.1318 0.9490 0.045 Uiso 1 1 calc R U
C6 C 0.3859(3) 0.2657(3) 0.7862(2) 0.0310(5) Uani 1 1 d . .
C7 C 0.2843(5) -0.1145(3) 0.9466(3) 0.0545(8) Uani 1 1 d . .
H7A H 0.3935 -0.1874 0.9437 0.065 Uiso 1 1 calc R U
H7B H 0.2559 -0.0943 1.0211 0.065 Uiso 1 1 calc R U
C8 C 0.1364(6) -0.1775(4) 0.9401(4) 0.0682(10) Uani 1 1 d . .
H8A H 0.0328 -0.1017 0.9294 0.102 Uiso 1 1 calc R U
H8B H 0.1083 -0.2522 1.0110 0.102 Uiso 1 1 calc R U
H8C H 0.1746 -0.2186 0.8758 0.102 Uiso 1 1 calc R U
C9 C 0.4115(3) 0.3873(3) 0.8212(2) 0.0340(6) Uani 1 1 d . .
H9A H 0.3085 0.4662 0.8130 0.041 Uiso 1 1 calc R U
H9B H 0.4186 0.3526 0.9026 0.041 Uiso 1 1 calc R U
C10 C 0.6268(3) 0.5200(3) 0.8169(2) 0.0365(6) Uani 1 1 d . .
H10A H 0.6481 0.4509 0.8904 0.044 Uiso 1 1 calc R U
H10B H 0.5280 0.5971 0.8343 0.044 Uiso 1 1 calc R U
C11 C 0.7924(3) 0.5863(3) 0.7547(2) 0.0349(6) Uani 1 1 d . .
C12 C 0.8409(4) 0.6374(4) 0.8433(3) 0.0508(8) Uani 1 1 d . .
H12A H 0.9463 0.6772 0.8081 0.076 Uiso 1 1 calc R U
H12B H 0.8618 0.5561 0.9099 0.076 Uiso 1 1 calc R U
H12C H 0.7448 0.7108 0.8672 0.076 Uiso 1 1 calc R U
C13 C 0.9498(4) 0.4738(3) 0.7145(3) 0.0480(7) Uani 1 1 d . .
H13A H 0.9172 0.4334 0.6656 0.072 Uiso 1 1 calc R U
H13B H 0.9824 0.3974 0.7811 0.072 Uiso 1 1 calc R U
H13C H 1.0488 0.5199 0.6718 0.072 Uiso 1 1 calc R U
C14 C 0.2445(4) 0.2788(3) 0.3456(2) 0.0353(6) Uani 1 1 d . .
H14A H 0.1429 0.2321 0.3728 0.042 Uiso 1 1 calc R U
H14B H 0.3459 0.2112 0.3164 0.042 Uiso 1 1 calc R U
C15 C 0.3393(4) 0.1630(3) 0.5276(2) 0.0350(6) Uani 1 1 d . .
H15A H 0.4571 0.1197 0.4920 0.042 Uiso 1 1 calc R U
H15B H 0.2601 0.0997 0.5375 0.042 Uiso 1 1 calc R U
C16 C 0.1406(7) 0.9064(6) 0.3310(5) 0.1078(19) Uani 1 1 d . .
H16A H 0.0570 0.9702 0.3732 0.162 Uiso 1 1 calc R U
H16B H 0.1066 0.9215 0.2594 0.162 Uiso 1 1 calc R U
H16C H 0.2570 0.9268 0.3145 0.162 Uiso 1 1 calc R U
Cl1 Cl 0.26553(8) 0.74079(7) 0.63000(7) 0.04258(19) Uani 1 1 d . .
H1 H 0.662(5) 0.378(4) 0.740(3) 0.053(10) Uiso 1 1 d . .
H2A H 0.180(4) 0.353(4) 0.482(3) 0.047(9) Uiso 1 1 d . .
N1 N 0.5739(3) 0.4449(2) 0.75143(19) 0.0297(5) Uani 1 1 d . .
N2 N 0.2810(3) 0.3051(2) 0.4467(2) 0.0299(4) Uani 1 1 d . .
O1 O 0.4259(2) 0.40059(18) 0.58475(15) 0.0311(4) Uani 1 1 d . .
O2 O 0.1425(5) 0.7586(4) 0.3994(4) 0.0924(10) Uani 1 1 d . .
H2 H 0.1751 0.7449 0.4595 0.139 Uiso 1 1 calc R U
Zn1 Zn 0.52000(3) 0.57324(3) 0.58867(2) 0.02897(13) Uani 1 1 d . .

loop_
_atom_site_aniso_label
_atom_site_aniso_U_11
_atom_site_aniso_U_22
_atom_site_aniso_U_33
_atom_site_aniso_U_23
_atom_site_aniso_U_13
_atom_site_aniso_U_12
C1 0.0276(11) 0.0256(11) 0.0319(14) -0.0049(10) -0.0047(10) -0.0063(9)
C2 0.0335(12) 0.0287(12) 0.0324(15) -0.0053(11) -0.0069(10) -0.0104(9)
C3 0.0487(15) 0.0285(12) 0.0395(17) -0.0040(12) -0.0111(12) -0.0138(11)
C4 0.0425(14) 0.0354(13) 0.0382(16) 0.0023(12) -0.0145(12) -0.0193(11)
C5 0.0428(14) 0.0405(14) 0.0311(15) -0.0026(12) -0.0112(11) -0.0161(11)
C6 0.0273(11) 0.0332(12) 0.0335(15) -0.0067(11) -0.0062(10) -0.0112(9)
C7 0.077(2) 0.0412(16) 0.044(2) 0.0074(14) -0.0210(16) -0.0254(15)
C8 0.088(3) 0.058(2) 0.055(2) 0.0089(18) -0.0145(19) -0.0418(19)
C9 0.0352(13) 0.0378(13) 0.0295(14) -0.0072(11) -0.0017(10) -0.0164(10)
C10 0.0360(13) 0.0478(15) 0.0345(15) -0.0115(12) -0.0102(11) -0.0196(11)
C11 0.0330(13) 0.0447(14) 0.0354(15) -0.0104(12) -0.0108(11) -0.0184(11)
C12 0.0553(18) 0.069(2) 0.0436(19) -0.0132(16) -0.0154(14) -0.0348(15)
C13 0.0367(14) 0.0485(17) 0.059(2) -0.0116(15) -0.0151(14) -0.0075(12)
C14 0.0381(13) 0.0400(13) 0.0362(16) -0.0142(12) -0.0092(11) -0.0154(10)
C15 0.0424(14) 0.0277(12) 0.0384(16) -0.0074(11) -0.0097(11) -0.0137(10)
C16 0.084(3) 0.095(4) 0.127(5) -0.033(4) -0.027(3) 0.015(3)
Cl1 0.0341(3) 0.0397(4) 0.0561(5) -0.0207(3) -0.0053(3) -0.0061(3)
N1 0.0283(10) 0.0315(10) 0.0335(13) -0.0105(9) -0.0062(9) -0.0110(8)
N2 0.0289(10) 0.0316(10) 0.0336(12) -0.0114(9) -0.0075(9) -0.0094(8)
O1 0.0428(10) 0.0269(8) 0.0268(10) -0.0045(7) -0.0054(7) -0.0178(7)
O2 0.082(2) 0.105(2) 0.120(3) -0.066(2) -0.050(2) 0.0072(17)
Zn1 0.03306(18) 0.02837(18) 0.0283(2) -0.00784(13) -0.00581(12) -0.01146(11)

loop_
_atom_type_symbol
_atom_type_description
_atom_type_scat_dispersion_real
_atom_type_scat_dispersion_imag
_atom_type_scat_source
C C 0.0033 0.0016 'International Tables Vol C Tables 4.2.6.8 and 6.1.1.4'
H H 0.0000 0.0000 'International Tables Vol C Tables 4.2.6.8 and 6.1.1.4'
N N 0.0061 0.0033 'International Tables Vol C Tables 4.2.6.8 and 6.1.1.4'
O O 0.0106 0.0060 'International Tables Vol C Tables 4.2.6.8 and 6.1.1.4'
Cl Cl 0.1484 0.1585 'International Tables Vol C Tables 4.2.6.8 and 6.1.1.4'
Zn Zn 0.2839 1.4301 'International Tables Vol C Tables 4.2.6.8 and 6.1.1.4'

loop_
_geom_angle_atom_site_label_1
_geom_angle_atom_site_label_2
_geom_angle_atom_site_label_3
_geom_angle
_geom_angle_site_symmetry_1
_geom_angle_site_symmetry_3
O1 C1 C2 122.3(2) . .
O1 C1 C6 120.1(2) . .
C2 C1 C6 117.6(2) . .
C3 C2 C1 120.3(3) . .
C3 C2 C15 114.9(2) . .
C1 C2 C15 124.7(2) . .
C4 C3 C2 122.2(3) . .
C4 C3 H3 118.9 . .
C2 C3 H3 118.9 . .
C3 C4 C5 117.3(2) . .
C3 C4 C7 121.2(3) . .
C5 C4 C7 121.5(3) . .
C4 C5 C6 122.3(3) . .
C4 C5 H5 118.8 . .
C6 C5 H5 118.8 . .
C5 C6 C1 120.2(2) . .
C5 C6 C9 117.9(2) . .
C1 C6 C9 121.7(2) . .
C8 C7 C4 114.7(3) . .
C8 C7 H7A 108.6 . .
C4 C7 H7A 108.6 . .
C8 C7 H7B 108.6 . .
C4 C7 H7B 108.6 . .
H7A C7 H7B 107.6 . .
C7 C8 H8A 109.5 . .
C7 C8 H8B 109.5 . .
H8A C8 H8B 109.5 . .
C7 C8 H8C 109.5 . .
H8A C8 H8C 109.5 . .
H8B C8 H8C 109.5 . .
N1 C9 C6 113.4(2) . .
N1 C9 H9A 108.9 . .
C6 C9 H9A 108.9 . .
N1 C9 H9B 108.9 . .
C6 C9 H9B 108.9 . .
H9A C9 H9B 107.7 . .
N1 C10 C11 115.3(2) . .
N1 C10 H10A 108.4 . .
C11 C10 H10A 108.4 . .
N1 C10 H10B 108.4 . .
C11 C10 H10B 108.4 . .
H10A C10 H10B 107.5 . .
C14 C11 C13 111.3(2) 2_666 .
C14 C11 C10 112.0(2) 2_666 .
C13 C11 C10 111.5(2) . .
C14 C11 C12 106.3(2) 2_666 .
C13 C11 C12 108.5(2) . .
C10 C11 C12 107.0(2) . .
C11 C12 H12A 109.5 . .
C11 C12 H12B 109.5 . .
H12A C12 H12B 109.5 . .
C11 C12 H12C 109.5 . .
H12A C12 H12C 109.5 . .
H12B C12 H12C 109.5 . .
C11 C13 H13A 109.5 . .
C11 C13 H13B 109.5 . .
H13A C13 H13B 109.5 . .
C11 C13 H13C 109.5 . .
H13A C13 H13C 109.5 . .
H13B C13 H13C 109.5 . .
N2 C14 C11 115.4(2) . 2_666
N2 C14 H14A 108.4 . .
C11 C14 H14A 108.4 2_666 .
N2 C14 H14B 108.4 . .
C11 C14 H14B 108.4 2_666 .
H14A C14 H14B 107.5 . .
N2 C15 C2 115.9(2) . .
N2 C15 H15A 108.3 . .
C2 C15 H15A 108.3 . .
N2 C15 H15B 108.3 . .
C2 C15 H15B 108.3 . .
H15A C15 H15B 107.4 . .
O2 C16 H16A 109.5 . .
O2 C16 H16B 109.5 . .
H16A C16 H16B 109.5 . .
O2 C16 H16C 109.5 . .
H16A C16 H16C 109.5 . .
H16B C16 H16C 109.5 . .
C10 N1 C9 109.6(2) . .
C10 N1 Zn1 115.48(16) . .
C9 N1 Zn1 107.25(15) . .
C10 N1 H1 105(2) . .
C9 N1 H1 112(2) . .
Zn1 N1 H1 107(2) . .
C15 N2 C14 108.4(2) . .
C15 N2 Zn1 106.01(15) . 2_666
C14 N2 Zn1 117.25(17) . 2_666
C15 N2 H2A 110(2) . .
C14 N2 H2A 108(2) . .
Zn1 N2 H2A 107(2) 2_666 .
C1 O1 Zn1 126.31(15) . 2_666
C1 O1 Zn1 130.70(16) . .
Zn1 O1 Zn1 100.73(7) 2_666 .
C16 O2 H2 109.5 . .
O1 Zn1 O1 79.27(7) 2_666 .
O1 Zn1 N1 147.42(8) 2_666 .
O1 Zn1 N1 86.98(7) . .
O1 Zn1 N2 86.45(8) 2_666 2_666
O1 Zn1 N2 153.91(8) . 2_666
N1 Zn1 N2 93.75(8) . 2_666
O1 Zn1 Cl1 107.29(6) 2_666 .
O1 Zn1 Cl1 103.82(5) . .
N1 Zn1 Cl1 104.61(6) . .
N2 Zn1 Cl1 101.22(6) 2_666 .

loop_
_geom_bond_atom_site_label_1
_geom_bond_atom_site_label_2
_geom_bond_distance
_geom_bond_site_symmetry_2
C1 O1 1.351(3) .
C1 C2 1.401(4) .
C1 C6 1.412(4) .
C2 C3 1.399(4) .
C2 C15 1.518(4) .
C3 C4 1.380(4) .
C3 H3 0.9300 .
C4 C5 1.384(4) .
C4 C7 1.525(4) .
C5 C6 1.389(4) .
C5 H5 0.9300 .
C6 C9 1.501(4) .
C7 C8 1.520(5) .
C7 H7A 0.9700 .
C7 H7B 0.9700 .
C8 H8A 0.9600 .
C8 H8B 0.9600 .
C8 H8C 0.9600 .
C9 N1 1.489(3) .
C9 H9A 0.9700 .
C9 H9B 0.9700 .
C10 N1 1.482(3) .
C10 C11 1.536(4) .
C10 H10A 0.9700 .
C10 H10B 0.9700 .
C11 C14 1.519(4) 2_666
C11 C13 1.528(4) .
C11 C12 1.541(4) .
C12 H12A 0.9600 .
C12 H12B 0.9600 .
C12 H12C 0.9600 .
C13 H13A 0.9600 .
C13 H13B 0.9600 .
C13 H13C 0.9600 .
C14 N2 1.492(3) .
C14 C11 1.519(4) 2_666
C14 H14A 0.9700 .
C14 H14B 0.9700 .
C15 N2 1.474(3) .
C15 H15A 0.9700 .
C15 H15B 0.9700 .
C16 O2 1.428(7) .
C16 H16A 0.9600 .
C16 H16B 0.9600 .
C16 H16C 0.9600 .
Cl1 Zn1 2.3026(8) .
N1 Zn1 2.093(2) .
N1 H1 0.84(4) .
N2 Zn1 2.126(2) 2_666
N2 H2A 0.90(3) .
O1 Zn1 2.0254(19) 2_666
O1 Zn1 2.0811(16) .
O2 H2 0.8200 .
Zn1 O1 2.0254(19) 2_666
Zn1 N2 2.126(2) 2_666
